data_7062782
loop_
_publ_author_name
'Gahlaut, Puneet Singh'
'Gautam, Deepak'
'Shekhawat, Bhawana'
'Kushwaha, Shivani'
'Jana, Barun'

_publ_section_title
;
 Simultaneous N2 and N3 coordination of inverse triazolyl-pyridine ligands
 in Ag(i) complexes: synthesis, structure, and application in the A3
 coupling reaction to propargylamine under solvent free and low catalyst
 loading conditions
;
_journal_issue 43
_journal_name_full 'New Journal of Chemistry'
_journal_page_first 19953
_journal_page_last 19962
_journal_paper_doi 10.1039/D3NJ03820C
_journal_volume 47
_journal_year 2023
_chemical_formula_sum 'C30 H28 Ag2 N10 O8'
_chemical_formula_weight 872.36
_space_group_crystal_system triclinic
_space_group_IT_number 2
_space_group_name_Hall '-P 1'
_space_group_name_H-M_alt 'P -1'
_atom_sites_solution_hydrogens geom
_audit_creation_method SHELXL-2016/6
_audit_update_record
;
2023-07-07 deposited with the CCDC.	2023-10-05 downloaded from the CCDC.
;
_cell_angle_alpha 75.9390(10)
_cell_angle_beta 85.8430(10)
_cell_angle_gamma 85.5180(10)
_cell_formula_units_Z 1
_cell_length_a 7.1071(2)
_cell_length_b 9.7716(3)
_cell_length_c 11.4905(3)
_cell_measurement_reflns_used 9022
_cell_measurement_temperature 100(2)
_cell_measurement_theta_max 28.27
_cell_measurement_theta_min 2.47
_cell_volume 770.53(4)
_computing_cell_refinement 'Bruker SAINT'
_computing_data_collection 'Bruker APEX3'
_computing_data_reduction 'Bruker SAINT'
_computing_structure_refinement 'SHELXL-2016/6 (Sheldrick, 2016)'
_computing_structure_solution 'SHELXT 2018/2 (Sheldrick, 2018)'
_diffrn_ambient_temperature 100(2)
_diffrn_measured_fraction_theta_full 0.988
_diffrn_measured_fraction_theta_max 0.989
_diffrn_measurement_device_type 'Bruker APEX-III photon detector'
_diffrn_measurement_method '\f and \w scans'
_diffrn_radiation_type MoK\a
_diffrn_radiation_wavelength 0.71073
_diffrn_reflns_av_R_equivalents 0.0226
_diffrn_reflns_av_unetI/netI 0.0155
_diffrn_reflns_Laue_measured_fraction_full 0.988
_diffrn_reflns_Laue_measured_fraction_max 0.989
_diffrn_reflns_limit_h_max 9
_diffrn_reflns_limit_h_min -9
_diffrn_reflns_limit_k_max 12
_diffrn_reflns_limit_k_min -13
_diffrn_reflns_limit_l_max 15
_diffrn_reflns_limit_l_min -15
_diffrn_reflns_number 20614
_diffrn_reflns_point_group_measured_fraction_full 0.988
_diffrn_reflns_point_group_measured_fraction_max 0.989
_diffrn_reflns_theta_full 25.242
_diffrn_reflns_theta_max 28.295
_diffrn_reflns_theta_min 2.471
_exptl_absorpt_coefficient_mu 1.342
_exptl_absorpt_correction_type none
_exptl_crystal_colour colorless
_exptl_crystal_density_diffrn 1.880
_exptl_crystal_description block
_exptl_crystal_F_000 436
_exptl_crystal_size_max 0.24
_exptl_crystal_size_mid 0.16
_exptl_crystal_size_min 0.12
_refine_diff_density_max 0.400
_refine_diff_density_min -0.323
_refine_diff_density_rms 0.054
_refine_ls_extinction_method none
_refine_ls_goodness_of_fit_ref 1.072
_refine_ls_hydrogen_treatment constr
_refine_ls_matrix_type full
_refine_ls_number_parameters 227
_refine_ls_number_reflns 3799
_refine_ls_number_restraints 0
_refine_ls_restrained_S_all 1.072
_refine_ls_R_factor_all 0.0155
_refine_ls_R_factor_gt 0.0151
_refine_ls_shift/su_max 0.019
_refine_ls_shift/su_mean 0.000
_refine_ls_structure_factor_coef Fsqd
_refine_ls_weighting_details 'w=1/[\s^2^(Fo^2^)+(0.0195P)^2^+0.4123P] where P=(Fo^2^+2Fc^2^)/3'
_refine_ls_weighting_scheme calc
_refine_ls_wR_factor_gt 0.0407
_refine_ls_wR_factor_ref 0.0410
_reflns_Friedel_coverage 0.000
_reflns_number_gt 3726
_reflns_number_total 3799
_reflns_threshold_expression 'I > 2\s(I)'
_cod_data_source_file d3nj03820c2.cif
_cod_data_source_block 5
_cod_depositor_comments 'Adding full bibliography for 7062781--7062782.cif.'
_cod_database_code 7062782
_shelx_shelxl_version_number 2016/6
_shelx_space_group_comment
;
The symmetry employed for this shelxl refinement is uniquely defined
by the following loop, which should always be used as a source of
symmetry information in preference to the above space-group names.
They are only intended as comments.
;

loop_
_space_group_symop_operation_xyz
'x, y, z'
'-x, -y, -z'

loop_
_atom_site_label
_atom_site_type_symbol
_atom_site_fract_x
_atom_site_fract_y
_atom_site_fract_z
_atom_site_U_iso_or_equiv
_atom_site_adp_type
_atom_site_occupancy
_atom_site_site_symmetry_order
_atom_site_calc_flag
_atom_site_refinement_flags_posn
_atom_site_refinement_flags_adp
_atom_site_refinement_flags_occupancy
_atom_site_disorder_assembly
_atom_site_disorder_group
Ag1 Ag 0.42427(2) 0.93582(2) 0.34731(2) 0.01533(4) Uani 1 1 d . . . . .
O1 O 0.75357(13) 0.44713(9) 0.43879(8) 0.01454(17) Uani 1 1 d . . . . .
N3 N 0.62129(15) 0.80151(11) 0.47459(9) 0.01279(19) Uani 1 1 d . . . . .
O2 O 0.14041(16) 0.82811(11) 0.30281(10) 0.0252(2) Uani 1 1 d . . . . .
O3 O 0.36886(16) 0.75303(13) 0.19452(11) 0.0325(3) Uani 1 1 d . . . . .
N4 N 0.68390(15) 0.86968(11) 0.79628(9) 0.01267(19) Uani 1 1 d . . . . .
N2 N 0.63325(15) 0.84320(11) 0.57415(9) 0.01294(19) Uani 1 1 d . . . . .
O4 O 0.08754(16) 0.67651(11) 0.20138(10) 0.0262(2) Uani 1 1 d . . . . .
N1 N 0.70962(14) 0.73309(10) 0.65393(9) 0.01058(18) Uani 1 1 d . . . . .
N5 N 0.19936(16) 0.75180(11) 0.23240(10) 0.0170(2) Uani 1 1 d . . . . .
C10 C 0.74920(17) 0.61965(12) 0.60487(11) 0.0125(2) Uani 1 1 d . . . . .
H10 H 0.803521 0.531293 0.641212 0.015 Uiso 1 1 calc R U . . .
C11 C 0.73182(16) 0.74358(12) 0.77421(10) 0.0110(2) Uani 1 1 d . . . . .
C9 C 0.69102(16) 0.66499(12) 0.49007(11) 0.0117(2) Uani 1 1 d . . . . .
C15 C 0.70132(18) 0.88313(13) 0.90856(11) 0.0147(2) Uani 1 1 d . . . . .
H15 H 0.668327 0.970437 0.925665 0.018 Uiso 1 1 calc R U . . .
C7 C 0.71406(18) 0.30099(14) 0.17361(12) 0.0161(2) Uani 1 1 d . . . . .
H7 H 0.671579 0.327827 0.096170 0.019 Uiso 1 1 calc R U . . .
C8 C 0.69274(18) 0.59105(13) 0.39071(11) 0.0139(2) Uani 1 1 d . . . . .
H8A H 0.567248 0.597184 0.361054 0.017 Uiso 1 1 calc R U . . .
H8B H 0.778666 0.633857 0.324767 0.017 Uiso 1 1 calc R U . . .
C6 C 0.69775(17) 0.39938(13) 0.24503(11) 0.0142(2) Uani 1 1 d . . . . .
H6 H 0.644082 0.490067 0.215727 0.017 Uiso 1 1 calc R U . . .
C5 C 0.76303(17) 0.35940(13) 0.36042(11) 0.0129(2) Uani 1 1 d . . . . .
C13 C 0.81509(18) 0.64298(14) 0.97385(11) 0.0164(2) Uani 1 1 d . . . . .
H13 H 0.859905 0.567375 1.033422 0.020 Uiso 1 1 calc R U . . .
C12 C 0.79710(17) 0.62598(13) 0.85876(11) 0.0139(2) Uani 1 1 d . . . . .
H12 H 0.827461 0.539608 0.839324 0.017 Uiso 1 1 calc R U . . .
C2 C 0.79195(18) 0.16450(14) 0.21536(12) 0.0165(2) Uani 1 1 d . . . . .
C4 C 0.84262(18) 0.22314(13) 0.40426(11) 0.0146(2) Uani 1 1 d . . . . .
H4A H 0.886619 0.196707 0.481318 0.017 Uiso 1 1 calc R U . . .
C14 C 0.76598(19) 0.77322(14) 0.99980(11) 0.0166(2) Uani 1 1 d . . . . .
H14 H 0.776364 0.786099 1.076597 0.020 Uiso 1 1 calc R U . . .
C3 C 0.85579(18) 0.12689(13) 0.33194(12) 0.0156(2) Uani 1 1 d . . . . .
H3A H 0.908023 0.035862 0.361682 0.019 Uiso 1 1 calc R U . . .
C1 C 0.8050(2) 0.05943(15) 0.13767(14) 0.0212(3) Uani 1 1 d . . . . .
H1A H 0.694099 0.006273 0.153018 0.032 Uiso 1 1 calc R U . . .
H1B H 0.914994 -0.003726 0.156007 0.032 Uiso 1 1 calc R U . . .
H1C H 0.814243 0.108924 0.054558 0.032 Uiso 1 1 calc R U . . .

loop_
_atom_site_aniso_label
_atom_site_aniso_U_11
_atom_site_aniso_U_22
_atom_site_aniso_U_33
_atom_site_aniso_U_23
_atom_site_aniso_U_13
_atom_site_aniso_U_12
Ag1 0.02107(6) 0.01132(5) 0.01425(5) -0.00416(4) -0.00680(4) 0.00401(3)
O1 0.0225(4) 0.0093(4) 0.0131(4) -0.0058(3) -0.0030(3) 0.0026(3)
N3 0.0157(5) 0.0111(5) 0.0127(5) -0.0051(4) -0.0024(4) 0.0011(4)
O2 0.0339(6) 0.0223(5) 0.0232(5) -0.0124(4) -0.0028(4) -0.0020(4)
O3 0.0205(5) 0.0388(6) 0.0392(6) -0.0128(5) -0.0027(5) 0.0036(5)
N4 0.0140(5) 0.0114(5) 0.0137(5) -0.0047(4) -0.0029(4) 0.0002(4)
N2 0.0158(5) 0.0114(5) 0.0121(5) -0.0036(4) -0.0037(4) 0.0016(4)
O4 0.0298(5) 0.0175(5) 0.0361(6) -0.0127(4) -0.0138(5) -0.0005(4)
N1 0.0114(4) 0.0091(4) 0.0115(4) -0.0031(4) -0.0017(3) 0.0002(3)
N5 0.0224(5) 0.0108(5) 0.0174(5) -0.0019(4) -0.0079(4) 0.0021(4)
C10 0.0142(5) 0.0096(5) 0.0146(5) -0.0050(4) -0.0014(4) 0.0009(4)
C11 0.0103(5) 0.0122(5) 0.0115(5) -0.0047(4) -0.0009(4) -0.0009(4)
C9 0.0117(5) 0.0101(5) 0.0140(5) -0.0046(4) -0.0003(4) -0.0005(4)
C15 0.0177(6) 0.0135(5) 0.0145(5) -0.0064(4) -0.0027(4) 0.0006(4)
C7 0.0146(5) 0.0202(6) 0.0161(6) -0.0091(5) 0.0001(4) -0.0028(5)
C8 0.0191(6) 0.0104(5) 0.0131(5) -0.0049(4) -0.0025(4) 0.0020(4)
C6 0.0146(5) 0.0132(5) 0.0161(6) -0.0063(4) -0.0005(4) -0.0004(4)
C5 0.0128(5) 0.0127(5) 0.0151(5) -0.0077(4) 0.0021(4) -0.0018(4)
C13 0.0194(6) 0.0154(6) 0.0130(5) -0.0013(4) -0.0024(4) 0.0015(5)
C12 0.0158(5) 0.0117(5) 0.0143(5) -0.0036(4) -0.0014(4) 0.0012(4)
C2 0.0132(5) 0.0176(6) 0.0227(6) -0.0130(5) 0.0035(5) -0.0035(4)
C4 0.0149(5) 0.0131(5) 0.0163(6) -0.0049(5) 0.0006(4) -0.0012(4)
C14 0.0200(6) 0.0183(6) 0.0126(5) -0.0058(5) -0.0028(4) 0.0008(5)
C3 0.0134(5) 0.0115(5) 0.0230(6) -0.0071(5) 0.0024(5) -0.0010(4)
C1 0.0197(6) 0.0210(6) 0.0289(7) -0.0180(6) 0.0003(5) -0.0009(5)

loop_
_atom_type_symbol
_atom_type_description
_atom_type_scat_dispersion_real
_atom_type_scat_dispersion_imag
_atom_type_scat_source
C C 0.0033 0.0016 'International Tables Vol C Tables 4.2.6.8 and 6.1.1.4'
H H 0.0000 0.0000 'International Tables Vol C Tables 4.2.6.8 and 6.1.1.4'
Ag Ag -0.8971 1.1015 'International Tables Vol C Tables 4.2.6.8 and 6.1.1.4'
N N 0.0061 0.0033 'International Tables Vol C Tables 4.2.6.8 and 6.1.1.4'
O O 0.0106 0.0060 'International Tables Vol C Tables 4.2.6.8 and 6.1.1.4'

loop_
_geom_angle_atom_site_label_1
_geom_angle_atom_site_label_2
_geom_angle_atom_site_label_3
_geom_angle
_geom_angle_site_symmetry_1
_geom_angle_site_symmetry_3
_geom_angle_publ_flag
N3 Ag1 N4 157.84(4) . 2_676 ?
N3 Ag1 O2 117.91(4) . . ?
N4 Ag1 O2 83.88(4) 2_676 . ?
N3 Ag1 N2 103.22(3) . 2_676 ?
N4 Ag1 N2 66.99(3) 2_676 2_676 ?
O2 Ag1 N2 116.76(3) . 2_676 ?
C5 O1 C8 116.16(9) . . ?
N2 N3 C9 109.67(10) . . ?
N2 N3 Ag1 114.32(8) . . ?
C9 N3 Ag1 132.85(8) . . ?
N5 O2 Ag1 105.56(8) . . ?
C11 N4 C15 117.29(11) . . ?
C11 N4 Ag1 123.71(8) . 2_676 ?
C15 N4 Ag1 118.99(8) . 2_676 ?
N3 N2 N1 106.80(10) . . ?
N3 N2 Ag1 139.80(8) . 2_676 ?
N1 N2 Ag1 113.27(7) . 2_676 ?
N2 N1 C10 111.02(10) . . ?
N2 N1 C11 120.04(10) . . ?
C10 N1 C11 128.88(10) . . ?
O4 N5 O3 121.25(12) . . ?
O4 N5 O2 119.41(12) . . ?
O3 N5 O2 119.34(12) . . ?
N1 C10 C9 104.47(10) . . ?
N4 C11 C12 124.61(11) . . ?
N4 C11 N1 115.64(10) . . ?
C12 C11 N1 119.74(10) . . ?
N3 C9 C10 108.03(10) . . ?
N3 C9 C8 120.70(11) . . ?
C10 C9 C8 131.27(11) . . ?
N4 C15 C14 123.02(11) . . ?
C2 C7 C6 121.76(12) . . ?
O1 C8 C9 107.04(10) . . ?
C5 C6 C7 119.01(12) . . ?
O1 C5 C4 115.63(11) . . ?
O1 C5 C6 124.04(11) . . ?
C4 C5 C6 120.33(11) . . ?
C12 C13 C14 119.83(12) . . ?
C11 C12 C13 116.94(11) . . ?
C7 C2 C3 118.04(11) . . ?
C7 C2 C1 120.87(12) . . ?
C3 C2 C1 121.08(12) . . ?
C5 C4 C3 119.58(12) . . ?
C15 C14 C13 118.29(12) . . ?
C4 C3 C2 121.27(12) . . ?

loop_
_geom_bond_atom_site_label_1
_geom_bond_atom_site_label_2
_geom_bond_distance
_geom_bond_site_symmetry_2
_geom_bond_publ_flag
Ag1 N3 2.2134(10) . ?
Ag1 N4 2.3146(10) 2_676 ?
Ag1 O2 2.4864(11) . ?
Ag1 N2 2.5296(10) 2_676 ?
O1 C5 1.3811(14) . ?
O1 C8 1.4255(14) . ?
N3 N2 1.3145(14) . ?
N3 C9 1.3605(15) . ?
O2 N5 1.2575(15) . ?
O3 N5 1.2508(16) . ?
N4 C11 1.3313(15) . ?
N4 C15 1.3436(16) . ?
N2 N1 1.3395(14) . ?
O4 N5 1.2489(15) . ?
N1 C10 1.3630(15) . ?
N1 C11 1.4312(15) . ?
C10 C9 1.3688(17) . ?
C11 C12 1.3854(16) . ?
C9 C8 1.4910(16) . ?
C15 C14 1.3817(18) . ?
C7 C2 1.3883(19) . ?
C7 C6 1.4013(17) . ?
C6 C5 1.3910(17) . ?
C5 C4 1.3944(17) . ?
C13 C12 1.3882(17) . ?
C13 C14 1.3894(18) . ?
C2 C3 1.3994(19) . ?
C2 C1 1.5094(17) . ?
C4 C3 1.3923(17) . ?
